data_2018687
loop_
_publ_author_name
'Rajalakshmi, P.'
'Srinivasan, N.'
'Krishnakumar, R. V.'
'Razak, Ibrahim Abdul'
'Rosli, Mohd Mustaqim'

_publ_section_title
;
 Supramolecular sheets in
 (4<i>H</i>-chromeno[4,3-<i>c</i>]isoxazol-3-yl)methanol and its hydrated
 8-methyl-substituted analogue at 100K
;
_journal_coeditor_code WQ3019
_journal_issue 11
_journal_name_full 'Acta Crystallographica Section C'
_journal_page_first o481
_journal_page_last o484
_journal_paper_doi 10.1107/S0108270112043545
_journal_volume 68
_journal_year 2012
_chemical_formula_iupac 'C11 H9 N O3'
_chemical_formula_moiety 'C11 H9 N O3'
_chemical_formula_sum 'C11 H9 N O3'
_chemical_formula_weight 203.19
_chemical_name_systematic
;
(4<i>H</i>-Chromeno[4,3-<i>c</i>]isoxazol-3-yl)methanol
;
_space_group_IT_number 14
_symmetry_cell_setting monoclinic
_symmetry_space_group_name_Hall '-P 2ybc'
_symmetry_space_group_name_H-M 'P 1 21/c 1'
_atom_sites_solution_hydrogens geom
_atom_sites_solution_primary direct
_atom_sites_solution_secondary difmap
_audit_creation_method SHELXL97
_cell_angle_alpha 90.00
_cell_angle_beta 121.2180(10)
_cell_angle_gamma 90.00
_cell_formula_units_Z 4
_cell_length_a 9.6423(2)
_cell_length_b 8.34060(10)
_cell_length_c 13.1461(2)
_cell_measurement_reflns_used 2956
_cell_measurement_temperature 100(2)
_cell_measurement_theta_max 31.47
_cell_measurement_theta_min 2.7
_cell_volume 904.16(3)
_computing_cell_refinement 'SAINT (Bruker, 2009)'
_computing_data_collection 'APEX2 (Bruker, 2009)'
_computing_data_reduction 'SAINT (Bruker, 2009)'
_computing_molecular_graphics 'SHELXTL (Sheldrick, 2008)'
_computing_publication_material
;
SHELXTL (Sheldrick, 2008) and PLATON (Spek, 2009)
;
_computing_structure_refinement 'SHELXTL (Sheldrick, 2008)'
_computing_structure_solution 'SHELXTL (Sheldrick, 2008)'
_diffrn_ambient_temperature 100(2)
_diffrn_measured_fraction_theta_full 0.994
_diffrn_measured_fraction_theta_max 0.994
_diffrn_measurement_device_type 'Bruker SMART APEXII CCD area-detector'
_diffrn_measurement_method '\f and \w scans'
_diffrn_radiation_monochromator graphite
_diffrn_radiation_source 'fine-focus sealed tube'
_diffrn_radiation_type MoK\a
_diffrn_radiation_wavelength 0.71073
_diffrn_reflns_av_R_equivalents 0.0303
_diffrn_reflns_av_sigmaI/netI 0.0311
_diffrn_reflns_limit_h_max 11
_diffrn_reflns_limit_h_min -15
_diffrn_reflns_limit_k_max 12
_diffrn_reflns_limit_k_min -13
_diffrn_reflns_limit_l_max 20
_diffrn_reflns_limit_l_min -20
_diffrn_reflns_number 14247
_diffrn_reflns_theta_full 34.23
_diffrn_reflns_theta_max 34.23
_diffrn_reflns_theta_min 2.47
_diffrn_standards_number 0
_exptl_absorpt_coefficient_mu 0.110
_exptl_absorpt_correction_T_max 0.993
_exptl_absorpt_correction_T_min 0.971
_exptl_absorpt_correction_type multi-scan
_exptl_absorpt_process_details '(SADABS; Bruker, 2009)'
_exptl_crystal_colour colourless
_exptl_crystal_density_diffrn 1.493
_exptl_crystal_density_method 'not measured'
_exptl_crystal_description block
_exptl_crystal_F_000 424
_exptl_crystal_size_max 0.38
_exptl_crystal_size_mid 0.22
_exptl_crystal_size_min 0.06
_refine_diff_density_max 0.578
_refine_diff_density_min -0.277
_refine_ls_extinction_method none
_refine_ls_goodness_of_fit_ref 1.037
_refine_ls_hydrogen_treatment constr
_refine_ls_matrix_type full
_refine_ls_number_parameters 136
_refine_ls_number_reflns 3743
_refine_ls_number_restraints 0
_refine_ls_restrained_S_all 1.037
_refine_ls_R_factor_all 0.0611
_refine_ls_R_factor_gt 0.0452
_refine_ls_shift/su_max 0.000
_refine_ls_shift/su_mean 0.000
_refine_ls_structure_factor_coef Fsqd
_refine_ls_weighting_details 'calc w = 1/[\s^2^(Fo^2^)+(0.0607P)^2^+0.2418P] where P=(Fo^2^+2Fc^2^)/3'
_refine_ls_weighting_scheme calc
_refine_ls_wR_factor_gt 0.1111
_refine_ls_wR_factor_ref 0.1198
_reflns_number_gt 2956
_reflns_number_total 3743
_reflns_threshold_expression I>2\s(I)
_cod_data_source_file wq3019.cif
_cod_data_source_block I
_cod_original_sg_symbol_H-M 'P 21/c'
_cod_database_code 2018687
_cod_database_fobs_code 2018687

loop_
_symmetry_equiv_pos_as_xyz
'x, y, z'
'-x, y+1/2, -z+1/2'
'-x, -y, -z'
'x, -y-1/2, z-1/2'

loop_
_atom_site_type_symbol
_atom_site_label
_atom_site_fract_x
_atom_site_fract_y
_atom_site_fract_z
_atom_site_U_iso_or_equiv
_atom_site_adp_type
_atom_site_calc_flag
_atom_site_refinement_flags
_atom_site_occupancy
_atom_site_symmetry_multiplicity
O O1 0.06136(9) 0.44242(9) 0.41723(6) 0.01613(15) Uani d . 1 1
O O2 0.55740(9) 0.22910(9) 0.56470(6) 0.01662(15) Uani d . 1 1
O O3 0.51567(9) 0.44947(9) 0.78401(7) 0.01745(15) Uani d . 1 1
H H3 0.5008 0.4019 0.8360 0.026 Uiso d R 1 1
N N1 0.45316(10) 0.22839(11) 0.43995(7) 0.01659(17) Uani d . 1 1
C C1 0.33012(11) 0.31989(11) 0.41987(8) 0.01312(16) Uani d . 1 1
C C2 0.18522(11) 0.35464(11) 0.30568(8) 0.01320(17) Uani d . 1 1
C C3 0.16741(12) 0.32326(12) 0.19477(8) 0.01553(18) Uani d . 1 1
H H3A 0.2564 0.2827 0.1906 0.019 Uiso calc R 1 1
C C4 0.02032(13) 0.35123(12) 0.09120(9) 0.01709(19) Uani d . 1 1
H H4A 0.0080 0.3293 0.0160 0.021 Uiso calc R 1 1
C C5 -0.10995(12) 0.41179(12) 0.09773(9) 0.01786(19) Uani d . 1 1
H H5A -0.2107 0.4310 0.0266 0.021 Uiso calc R 1 1
C C6 -0.09396(12) 0.44429(12) 0.20694(9) 0.01660(18) Uani d . 1 1
H H6A -0.1833 0.4852 0.2105 0.020 Uiso calc R 1 1
C C7 0.05389(11) 0.41660(11) 0.31120(8) 0.01349(17) Uani d . 1 1
C C8 0.21731(11) 0.48962(12) 0.51724(9) 0.01482(17) Uani d . 1 1
H H8A 0.2147 0.4843 0.5914 0.018 Uiso calc R 1 1
H H8B 0.2416 0.6015 0.5064 0.018 Uiso calc R 1 1
C C9 0.34623(11) 0.38035(11) 0.52650(8) 0.01245(16) Uani d . 1 1
C C10 0.48983(11) 0.32032(11) 0.61385(8) 0.01306(16) Uani d . 1 1
C C11 0.58585(12) 0.33159(12) 0.74621(8) 0.01494(17) Uani d . 1 1
H H11A 0.5865 0.2264 0.7814 0.018 Uiso calc R 1 1
H H11B 0.6993 0.3611 0.7734 0.018 Uiso calc R 1 1

loop_
_atom_site_aniso_label
_atom_site_aniso_U_11
_atom_site_aniso_U_22
_atom_site_aniso_U_33
_atom_site_aniso_U_12
_atom_site_aniso_U_13
_atom_site_aniso_U_23
O1 0.0125(3) 0.0234(4) 0.0140(3) 0.0010(2) 0.0079(3) -0.0016(3)
O2 0.0147(3) 0.0213(3) 0.0139(3) 0.0048(3) 0.0074(3) 0.0004(2)
O3 0.0234(4) 0.0165(3) 0.0164(3) 0.0006(3) 0.0131(3) 0.0001(2)
N1 0.0152(4) 0.0221(4) 0.0130(3) 0.0037(3) 0.0077(3) -0.0003(3)
C1 0.0132(4) 0.0149(4) 0.0134(4) 0.0005(3) 0.0084(3) 0.0002(3)
C2 0.0134(4) 0.0139(4) 0.0131(4) 0.0004(3) 0.0074(3) 0.0005(3)
C3 0.0170(4) 0.0172(4) 0.0143(4) 0.0001(3) 0.0094(3) -0.0003(3)
C4 0.0202(4) 0.0177(4) 0.0127(4) -0.0023(3) 0.0080(3) -0.0008(3)
C5 0.0156(4) 0.0183(4) 0.0152(4) -0.0015(3) 0.0048(3) -0.0003(3)
C6 0.0126(4) 0.0183(4) 0.0174(4) 0.0004(3) 0.0067(3) -0.0008(3)
C7 0.0132(4) 0.0145(4) 0.0137(4) -0.0003(3) 0.0077(3) -0.0003(3)
C8 0.0137(4) 0.0165(4) 0.0143(4) 0.0021(3) 0.0072(3) -0.0013(3)
C9 0.0134(4) 0.0132(4) 0.0132(4) 0.0005(3) 0.0086(3) 0.0002(3)
C10 0.0133(4) 0.0139(4) 0.0142(4) 0.0004(3) 0.0087(3) 0.0003(3)
C11 0.0153(4) 0.0156(4) 0.0132(4) 0.0007(3) 0.0069(3) 0.0006(3)

loop_
_atom_type_symbol
_atom_type_description
_atom_type_scat_dispersion_real
_atom_type_scat_dispersion_imag
_atom_type_scat_source
C C 0.0033 0.0016 'International Tables Vol C Tables 4.2.6.8 and 6.1.1.4'
H H 0.0000 0.0000 'International Tables Vol C Tables 4.2.6.8 and 6.1.1.4'
N N 0.0061 0.0033 'International Tables Vol C Tables 4.2.6.8 and 6.1.1.4'
O O 0.0106 0.0060 'International Tables Vol C Tables 4.2.6.8 and 6.1.1.4'

loop_
_geom_angle_atom_site_label_1
_geom_angle_atom_site_label_2
_geom_angle_atom_site_label_3
_geom_angle
C7 O1 C8 116.57(8)
C10 O2 N1 109.02(7)
C11 O3 H3 105.3
C1 N1 O2 104.80(7)
N1 C1 C9 112.43(8)
N1 C1 C2 127.29(9)
C9 C1 C2 120.20(8)
C3 C2 C7 119.68(9)
C3 C2 C1 124.80(9)
C7 C2 C1 115.44(8)
C4 C3 C2 120.14(9)
C4 C3 H3A 119.9
C2 C3 H3A 119.9
C3 C4 C5 119.72(9)
C3 C4 H4A 120.1
C5 C4 H4A 120.1
C6 C5 C4 120.82(9)
C6 C5 H5A 119.6
C4 C5 H5A 119.6
C5 C6 C7 119.58(9)
C5 C6 H6A 120.2
C7 C6 H6A 120.2
O1 C7 C6 117.44(9)
O1 C7 C2 122.37(8)
C6 C7 C2 120.06(9)
O1 C8 C9 109.68(8)
O1 C8 H8A 109.7
C9 C8 H8A 109.7
O1 C8 H8B 109.7
C9 C8 H8B 109.7
H8A C8 H8B 108.2
C10 C9 C1 104.24(8)
C10 C9 C8 137.34(9)
C1 C9 C8 118.37(8)
C9 C10 O2 109.51(8)
C9 C10 C11 135.14(9)
O2 C10 C11 115.35(8)
O3 C11 C10 109.36(8)
O3 C11 H11A 109.8
C10 C11 H11A 109.8
O3 C11 H11B 109.8
C10 C11 H11B 109.8
H11A C11 H11B 108.3

loop_
_geom_bond_atom_site_label_1
_geom_bond_atom_site_label_2
_geom_bond_distance
_geom_bond_publ_flag
O1 C7 1.3749(12) n
O1 C8 1.4475(12) n
O2 C10 1.3628(12) ?
O2 N1 1.4111(11) ?
O3 C11 1.4213(12) ?
O3 H3 0.8643 ?
N1 C1 1.3173(12) ?
C1 C9 1.4205(13) ?
C1 C2 1.4545(13) ?
C2 C3 1.4015(13) ?
C2 C7 1.4040(13) ?
C3 C4 1.3850(14) n
C3 H3A 0.9500 ?
C4 C5 1.3971(15) n
C4 H4A 0.9500 ?
C5 C6 1.3890(14) ?
C5 H5A 0.9500 ?
C6 C7 1.3924(13) ?
C6 H6A 0.9500 ?
C8 C9 1.4945(13) ?
C8 H8A 0.9900 ?
C8 H8B 0.9900 ?
C9 C10 1.3559(13) ?
C10 C11 1.4912(13) ?
C11 H11A 0.9900 ?
C11 H11B 0.9900 ?

loop_
_geom_hbond_atom_site_label_D
_geom_hbond_atom_site_label_H
_geom_hbond_atom_site_label_A
_geom_hbond_site_symmetry_A
_geom_hbond_distance_DH
_geom_hbond_distance_HA
_geom_hbond_distance_DA
_geom_hbond_angle_DHA
O3 H3 N1 4_566 0.86 1.98 2.8367(11) 173
C11 H11A O3 2_646 0.99 2.48 3.2970(12) 139

loop_
_geom_torsion_atom_site_label_1
_geom_torsion_atom_site_label_2
_geom_torsion_atom_site_label_3
_geom_torsion_atom_site_label_4
_geom_torsion
_geom_torsion_publ_flag
C10 O2 N1 C1 0.81(10) ?
O2 N1 C1 C9 -0.90(11) ?
O2 N1 C1 C2 -177.60(9) ?
N1 C1 C2 C3 -14.11(16) ?
C9 C1 C2 C3 169.42(9) ?
N1 C1 C2 C7 162.58(10) ?
C9 C1 C2 C7 -13.90(13) ?
C7 C2 C3 C4 -0.86(14) ?
C1 C2 C3 C4 175.70(9) ?
C2 C3 C4 C5 0.39(15) ?
C3 C4 C5 C6 -0.06(15) ?
C4 C5 C6 C7 0.19(15) ?
C8 O1 C7 C6 -151.03(9) ?
C8 O1 C7 C2 33.13(13) ?
C5 C6 C7 O1 -176.60(9) ?
C5 C6 C7 C2 -0.66(15) ?
C3 C2 C7 O1 176.73(9) ?
C1 C2 C7 O1 -0.14(13) ?
C3 C2 C7 C6 0.99(14) ?
C1 C2 C7 C6 -175.87(9) ?
C7 O1 C8 C9 -48.39(11) ?
N1 C1 C9 C10 0.66(11) ?
C2 C1 C9 C10 177.63(8) ?
N1 C1 C9 C8 178.48(9) ?
C2 C1 C9 C8 -4.55(13) ?
O1 C8 C9 C10 -148.72(11) ?
O1 C8 C9 C1 34.40(12) ?
C1 C9 C10 O2 -0.11(10) ?
C8 C9 C10 O2 -177.28(11) ?
C1 C9 C10 C11 179.97(10) ?
C8 C9 C10 C11 2.8(2) ?
N1 O2 C10 C9 -0.42(11) ?
N1 O2 C10 C11 179.52(8) ?
C9 C10 C11 O3 -9.43(16) ?
O2 C10 C11 O3 170.65(8) n

loop_
_cod_related_entry_id
_cod_related_entry_database
_cod_related_entry_code
1 ChemSpider 30654404
